data_4082149
loop_
_publ_author_name
'Giffin, Kaitie A.'
'Harrison, Daniel J.'
'Korobkov, Ilia'
'Baker, R. Tom'

_publ_section_title
;
 Activation of C--F and Ni--C Bonds of [P,S]-Ligated Nickel
 Perfluorometallacycles
;
_journal_issue 24
_journal_name_full Organometallics
_journal_page_first 7424
_journal_paper_doi 10.1021/om400933k
_journal_volume 32
_journal_year 2013
_chemical_formula_sum 'C27 H23 F10 Ni O3 P S2'
_chemical_formula_weight 739.25
_chemical_name_systematic
; 
 ? 
;
_space_group_IT_number 2
_symmetry_cell_setting triclinic
_symmetry_space_group_name_Hall '-P 1'
_symmetry_space_group_name_H-M 'P -1'
_atom_sites_solution_hydrogens geom
_atom_sites_solution_primary direct
_atom_sites_solution_secondary difmap
_audit_creation_method SHELXL-97
_cell_angle_alpha 90.075(5)
_cell_angle_beta 91.874(5)
_cell_angle_gamma 115.280(4)
_cell_formula_units_Z 2
_cell_length_a 9.8682(10)
_cell_length_b 10.2193(11)
_cell_length_c 16.1854(18)
_cell_measurement_reflns_used 9842
_cell_measurement_temperature 200(2)
_cell_measurement_theta_max 28.30
_cell_measurement_theta_min 2.56
_cell_volume 1474.9(3)
_computing_cell_refinement 'APEX II, Bruker (2009)'
_computing_data_collection 'APEX II, Bruker (2009)'
_computing_data_reduction 'XPREP, Bruker (2009)'
_computing_molecular_graphics 'SHELXTL, Bruker (2004)'
_computing_publication_material 'SHELXTL, Bruker (2004)'
_computing_structure_refinement 'SHELXL-97 (Sheldrick, 2008)'
_computing_structure_solution 'SHELXS-97 (Sheldrick, 2008)'
_diffrn_ambient_temperature 200(2)
_diffrn_measured_fraction_theta_full 0.961
_diffrn_measured_fraction_theta_max 0.961
_diffrn_measurement_device_type 'Bruker APEX-II CCD'
_diffrn_measurement_method '\f and \w scans'
_diffrn_radiation_monochromator graphite
_diffrn_radiation_source 'fine-focus sealed tube'
_diffrn_radiation_type MoK\a
_diffrn_radiation_wavelength 0.71073
_diffrn_reflns_av_R_equivalents 0.0208
_diffrn_reflns_av_sigmaI/netI 0.0166
_diffrn_reflns_limit_h_max 13
_diffrn_reflns_limit_h_min -13
_diffrn_reflns_limit_k_max 13
_diffrn_reflns_limit_k_min -13
_diffrn_reflns_limit_l_max 21
_diffrn_reflns_limit_l_min -20
_diffrn_reflns_number 25983
_diffrn_reflns_theta_full 28.31
_diffrn_reflns_theta_max 28.31
_diffrn_reflns_theta_min 2.28
_exptl_absorpt_coefficient_mu 0.947
_exptl_absorpt_correction_T_max 0.9281
_exptl_absorpt_correction_T_min 0.8949
_exptl_absorpt_correction_type multi-scan
_exptl_absorpt_process_details 'SADABS, Bruker (2003)'
_exptl_crystal_colour yellow
_exptl_crystal_density_diffrn 1.665
_exptl_crystal_density_meas ?
_exptl_crystal_density_method 'not measured'
_exptl_crystal_description block
_exptl_crystal_F_000 748
_exptl_crystal_size_max 0.12
_exptl_crystal_size_mid 0.10
_exptl_crystal_size_min 0.08
_refine_diff_density_max 0.457
_refine_diff_density_min -0.554
_refine_diff_density_rms 0.051
_refine_ls_extinction_method none
_refine_ls_goodness_of_fit_ref 1.034
_refine_ls_hydrogen_treatment constr
_refine_ls_matrix_type full
_refine_ls_number_parameters 451
_refine_ls_number_reflns 7071
_refine_ls_number_restraints 19
_refine_ls_restrained_S_all 1.037
_refine_ls_R_factor_all 0.0317
_refine_ls_R_factor_gt 0.0279
_refine_ls_shift/su_max 0.002
_refine_ls_shift/su_mean 0.000
_refine_ls_structure_factor_coef Fsqd
_refine_ls_weighting_details 'calc w=1/[\s^2^(Fo^2^)+(0.0443P)^2^+0.5410P] where P=(Fo^2^+2Fc^2^)/3'
_refine_ls_weighting_scheme calc
_refine_ls_wR_factor_gt 0.0742
_refine_ls_wR_factor_ref 0.0772
_reflns_number_gt 6400
_reflns_number_total 7071
_reflns_threshold_expression >2sigma(I)
_cod_data_source_file om400933k_si_002.cif
_cod_data_source_block tb039
_cod_depositor_comments
;
The following automatic conversions were performed:

'_symmetry_cell_setting' value 'Triclinic' changed to 'triclinic'
according to /home/saulius/struct/CIF-dictionaries/cif_core.dic
dictionary named 'cif_core.dic' version 2.4.2 from 2011-04-26.

Automatic conversion script
Id: cif_fix_values 1891 2012-01-12 08:04:46Z andrius 

The following automatic conversions were performed:

'_exptl_crystal_density_meas' value 'n/a' was changed to '?' - the
value is perceived as not measured.

Automatic conversion script
Id: cif_fix_values 3008 2015-01-20 13:52:24Z robertas 
;
_cod_original_sg_symbol_H-M P-1
_cod_database_code 4082149

loop_
_symmetry_equiv_pos_as_xyz
'x, y, z'
'-x, -y, -z'

loop_
_atom_site_label
_atom_site_type_symbol
_atom_site_fract_x
_atom_site_fract_y
_atom_site_fract_z
_atom_site_U_iso_or_equiv
_atom_site_adp_type
_atom_site_occupancy
_atom_site_symmetry_multiplicity
_atom_site_calc_flag
_atom_site_refinement_flags
_atom_site_disorder_assembly
_atom_site_disorder_group
S2 S 1.46553(5) 0.26934(5) 0.80212(3) 0.02769(9) Uani 0.85 1 d PD A 1
O1 O 1.3019(4) 0.1904(4) 0.8112(3) 0.0453(11) Uani 0.85 1 d PD A 1
O2 O 1.5064(7) 0.3255(8) 0.7225(3) 0.0533(15) Uani 0.85 1 d PD A 1
O3 O 1.5515(3) 0.2019(3) 0.84000(19) 0.0480(5) Uani 0.85 1 d PD A 1
C27 C 1.5047(3) 0.4265(2) 0.86805(16) 0.0461(5) Uani 0.85 1 d PD A 1
F8 F 1.4282(2) 0.49988(17) 0.84330(14) 0.0697(5) Uani 0.85 1 d PD A 1
F9 F 1.4640(4) 0.3892(5) 0.9444(2) 0.0718(9) Uani 0.85 1 d PD A 1
F10 F 1.6455(2) 0.5202(2) 0.86607(17) 0.0840(7) Uani 0.85 1 d PD A 1
S2' S 1.4228(5) 0.3294(5) 0.7844(3) 0.0588(9) Uani 0.15 1 d PD A 2
O1' O 1.317(2) 0.188(2) 0.8193(12) 0.023(4) Uani 0.15 1 d PD A 2
O2' O 1.489(3) 0.326(3) 0.7107(13) 0.035(5) Uani 0.15 1 d PD A 2
O3' O 1.3865(12) 0.4553(12) 0.8015(7) 0.0480(5) Uani 0.15 1 d PD A 2
C27' C 1.5689(12) 0.3728(12) 0.8643(7) 0.0461(5) Uani 0.15 1 d PD A 2
F8' F 1.599(2) 0.259(2) 0.8627(14) 0.122(8) Uani 0.15 1 d PD A 2
F9' F 1.527(2) 0.389(2) 0.9408(9) 0.073(5) Uani 0.15 1 d PD A 2
F10' F 1.6800(14) 0.4942(14) 0.8472(11) 0.0840(7) Uani 0.15 1 d PD A 2
Ni1 Ni 1.124930(19) 0.037850(19) 0.763050(11) 0.02390(6) Uani 1 1 d . . .
P1 P 0.79334(4) -0.05559(4) 0.70330(2) 0.02017(8) Uani 1 1 d . . .
S1 S 1.01106(4) 0.07322(4) 0.87555(2) 0.02868(8) Uani 1 1 d . A .
F1 F 0.88857(10) -0.22782(10) 0.77644(6) 0.0330(2) Uani 1 1 d . . .
F2 F 0.87503(12) -0.32301(10) 0.62639(7) 0.0417(2) Uani 1 1 d . A .
F3 F 0.96126(11) -0.10869(11) 0.57317(6) 0.0350(2) Uani 1 1 d . A .
F4 F 1.13717(13) -0.26431(12) 0.70472(8) 0.0498(3) Uani 1 1 d . . .
F5 F 1.17852(13) -0.20160(14) 0.57611(8) 0.0536(3) Uani 1 1 d . . .
F6 F 1.26007(12) 0.07358(12) 0.61363(7) 0.0426(2) Uani 1 1 d . . .
F7 F 1.36412(11) -0.00979(13) 0.70793(8) 0.0464(3) Uani 1 1 d . . .
C1 C 0.71903(15) -0.06262(15) 0.80431(8) 0.0230(3) Uani 1 1 d . A .
C2 C 0.56397(16) -0.12842(16) 0.81146(9) 0.0281(3) Uani 1 1 d . . .
H2A H 0.5012 -0.1630 0.7631 0.034 Uiso 1 1 calc R A .
C3 C 0.49889(17) -0.14460(18) 0.88833(10) 0.0324(3) Uani 1 1 d . A .
C4 C 0.59210(19) -0.09615(19) 0.95848(10) 0.0344(3) Uani 1 1 d . . .
H4A H 0.5495 -0.1083 1.0113 0.041 Uiso 1 1 calc R A .
C5 C 0.74654(18) -0.03019(19) 0.95252(10) 0.0330(3) Uani 1 1 d . A .
H5A H 0.8087 0.0017 1.0013 0.040 Uiso 1 1 calc R . .
C6 C 0.81175(15) -0.01007(16) 0.87573(9) 0.0258(3) Uani 1 1 d . . .
C7 C 0.3309(2) -0.2149(3) 0.89404(14) 0.0522(5) Uani 1 1 d . . .
H7A H 0.3045 -0.2176 0.9521 0.078 Uiso 1 1 calc R A .
H7B H 0.2909 -0.3137 0.8714 0.078 Uiso 1 1 calc R . .
H7C H 0.2880 -0.1590 0.8624 0.078 Uiso 1 1 calc R . .
C8 C 0.86013(15) 0.12423(14) 0.66450(8) 0.0222(2) Uani 1 1 d . A .
C9 C 0.99479(17) 0.19069(16) 0.62440(10) 0.0298(3) Uani 1 1 d . . .
H9A H 1.0563 0.1414 0.6170 0.036 Uiso 1 1 calc R A .
C10 C 1.03784(19) 0.32963(18) 0.59546(12) 0.0375(4) Uani 1 1 d . A .
H10A H 1.1294 0.3759 0.5678 0.045 Uiso 1 1 calc R . .
C11 C 0.9485(2) 0.40159(17) 0.60653(11) 0.0369(3) Uani 1 1 d . . .
H11A H 0.9797 0.4973 0.5869 0.044 Uiso 1 1 calc R A .
C12 C 0.81437(19) 0.33536(17) 0.64586(11) 0.0344(3) Uani 1 1 d . A .
H12A H 0.7533 0.3853 0.6529 0.041 Uiso 1 1 calc R . .
C13 C 0.76882(17) 0.19622(16) 0.67508(10) 0.0287(3) Uani 1 1 d . . .
H13A H 0.6765 0.1501 0.7020 0.034 Uiso 1 1 calc R A .
C14 C 0.64516(15) -0.17773(15) 0.63564(9) 0.0251(3) Uani 1 1 d . A .
C15 C 0.60572(17) -0.12892(18) 0.56257(10) 0.0320(3) Uani 1 1 d . . .
H15A H 0.6551 -0.0297 0.5487 0.038 Uiso 1 1 calc R A .
C16 C 0.4939(2) -0.2261(2) 0.51019(11) 0.0424(4) Uani 1 1 d . A .
H16A H 0.4658 -0.1935 0.4604 0.051 Uiso 1 1 calc R . .
C17 C 0.4234(2) -0.3706(2) 0.53066(12) 0.0443(4) Uani 1 1 d . . .
H17A H 0.3467 -0.4368 0.4947 0.053 Uiso 1 1 calc R A .
C18 C 0.4633(2) -0.41978(19) 0.60274(12) 0.0413(4) Uani 1 1 d . A .
H18A H 0.4145 -0.5194 0.6159 0.050 Uiso 1 1 calc R . .
C19 C 0.57441(18) -0.32386(17) 0.65582(10) 0.0322(3) Uani 1 1 d . . .
H19A H 0.6022 -0.3572 0.7054 0.039 Uiso 1 1 calc R A .
C20 C 1.06725(19) 0.2672(2) 0.90167(11) 0.0387(4) Uani 1 1 d . . .
H20A H 1.1759 0.3198 0.8895 0.046 Uiso 1 1 calc R A .
C21 C 0.9865(4) 0.3340(3) 0.8497(2) 0.0843(10) Uani 1 1 d . A .
H21A H 1.0211 0.4359 0.8660 0.126 Uiso 1 1 calc R . .
H21B H 0.8784 0.2824 0.8576 0.126 Uiso 1 1 calc R . .
H21C H 1.0070 0.3274 0.7914 0.126 Uiso 1 1 calc R . .
C22 C 1.0550(4) 0.2875(3) 0.99370(15) 0.0684(7) Uani 1 1 d . A .
H22A H 1.0856 0.3903 1.0063 0.103 Uiso 1 1 calc R . .
H22B H 1.1205 0.2537 1.0248 0.103 Uiso 1 1 calc R . .
H22C H 0.9510 0.2317 1.0093 0.103 Uiso 1 1 calc R . .
C23 C 0.94464(16) -0.11543(15) 0.71853(9) 0.0244(3) Uani 1 1 d . A .
C24 C 0.97276(17) -0.18346(16) 0.64030(10) 0.0300(3) Uani 1 1 d . . .
C25 C 1.13351(19) -0.16821(19) 0.64839(11) 0.0365(4) Uani 1 1 d . A .
C26 C 1.22821(17) -0.01527(18) 0.68076(10) 0.0322(3) Uani 1 1 d . A .

loop_
_atom_site_aniso_label
_atom_site_aniso_U_11
_atom_site_aniso_U_22
_atom_site_aniso_U_33
_atom_site_aniso_U_23
_atom_site_aniso_U_13
_atom_site_aniso_U_12
S2 0.02034(19) 0.0303(2) 0.0301(2) -0.00022(17) 0.00343(15) 0.00843(17)
O1 0.0211(11) 0.0485(18) 0.058(2) -0.0239(14) 0.0054(13) 0.0065(11)
O2 0.058(3) 0.065(2) 0.0404(18) 0.0134(15) 0.015(2) 0.0292(18)
O3 0.0468(12) 0.0539(11) 0.0496(11) 0.0001(9) -0.0030(8) 0.0278(10)
C27 0.0388(11) 0.0311(10) 0.0546(13) -0.0102(9) 0.0060(9) 0.0015(8)
F8 0.0801(12) 0.0397(8) 0.0929(14) -0.0062(8) 0.0123(10) 0.0283(8)
F9 0.092(2) 0.0638(13) 0.0465(11) -0.0224(9) 0.0037(12) 0.0209(17)
F10 0.0434(10) 0.0567(11) 0.1193(19) -0.0330(10) 0.0084(10) -0.0099(8)
S2' 0.0466(19) 0.059(2) 0.055(2) 0.0015(17) 0.0102(16) 0.0064(18)
O1' 0.020(7) 0.032(7) 0.010(4) 0.004(4) -0.010(4) 0.005(5)
O2' 0.036(7) 0.033(7) 0.023(6) 0.006(5) -0.002(5) 0.002(6)
O3' 0.0468(12) 0.0539(11) 0.0496(11) 0.0001(9) -0.0030(8) 0.0278(10)
C27' 0.0388(11) 0.0311(10) 0.0546(13) -0.0102(9) 0.0060(9) 0.0015(8)
F8' 0.105(16) 0.16(2) 0.13(2) 0.066(15) 0.053(13) 0.084(16)
F9' 0.103(14) 0.045(6) 0.042(7) -0.001(5) -0.005(7) 0.004(9)
F10' 0.0434(10) 0.0567(11) 0.1193(19) -0.0330(10) 0.0084(10) -0.0099(8)
Ni1 0.02011(9) 0.02702(10) 0.02545(10) -0.00356(7) 0.00064(6) 0.01094(7)
P1 0.01939(15) 0.02106(16) 0.02001(16) 0.00081(12) 0.00068(12) 0.00859(12)
S1 0.02132(16) 0.0397(2) 0.02369(17) -0.00556(14) -0.00091(12) 0.01190(14)
F1 0.0354(5) 0.0274(4) 0.0370(5) 0.0086(4) 0.0004(4) 0.0141(4)
F2 0.0389(5) 0.0295(5) 0.0571(7) -0.0159(4) -0.0060(4) 0.0155(4)
F3 0.0388(5) 0.0449(5) 0.0270(4) -0.0050(4) 0.0002(4) 0.0235(4)
F4 0.0519(6) 0.0428(6) 0.0671(8) -0.0070(5) -0.0128(5) 0.0331(5)
F5 0.0449(6) 0.0692(8) 0.0573(7) -0.0316(6) -0.0015(5) 0.0349(6)
F6 0.0380(5) 0.0523(6) 0.0368(5) -0.0014(4) 0.0125(4) 0.0177(5)
F7 0.0276(5) 0.0573(6) 0.0614(7) -0.0196(5) -0.0071(4) 0.0255(5)
C1 0.0230(6) 0.0254(6) 0.0208(6) 0.0026(5) 0.0024(5) 0.0104(5)
C2 0.0241(7) 0.0317(7) 0.0284(7) 0.0007(6) 0.0017(5) 0.0119(6)
C3 0.0256(7) 0.0364(8) 0.0344(8) 0.0032(6) 0.0084(6) 0.0120(6)
C4 0.0347(8) 0.0446(9) 0.0259(7) 0.0056(6) 0.0098(6) 0.0183(7)
C5 0.0314(7) 0.0464(9) 0.0224(7) 0.0019(6) 0.0012(6) 0.0178(7)
C6 0.0221(6) 0.0316(7) 0.0237(7) 0.0013(5) 0.0014(5) 0.0114(6)
C7 0.0280(8) 0.0689(13) 0.0499(11) -0.0037(10) 0.0126(8) 0.0106(9)
C8 0.0227(6) 0.0212(6) 0.0222(6) 0.0012(5) 0.0002(5) 0.0089(5)
C9 0.0259(7) 0.0280(7) 0.0362(8) 0.0031(6) 0.0059(6) 0.0119(6)
C10 0.0320(8) 0.0303(8) 0.0450(9) 0.0074(7) 0.0107(7) 0.0078(6)
C11 0.0448(9) 0.0224(7) 0.0414(9) 0.0039(6) 0.0026(7) 0.0121(6)
C12 0.0402(8) 0.0304(8) 0.0392(9) 0.0005(6) 0.0013(7) 0.0215(7)
C13 0.0267(7) 0.0291(7) 0.0323(7) 0.0016(6) 0.0039(5) 0.0137(6)
C14 0.0214(6) 0.0268(7) 0.0243(7) -0.0014(5) 0.0000(5) 0.0077(5)
C15 0.0285(7) 0.0329(8) 0.0282(7) 0.0038(6) -0.0027(6) 0.0074(6)
C16 0.0344(8) 0.0486(10) 0.0325(8) 0.0037(7) -0.0085(7) 0.0072(7)
C17 0.0325(8) 0.0448(10) 0.0390(9) -0.0058(8) -0.0084(7) 0.0013(7)
C18 0.0357(8) 0.0303(8) 0.0444(10) -0.0009(7) -0.0027(7) 0.0015(7)
C19 0.0306(7) 0.0280(7) 0.0325(8) 0.0020(6) -0.0026(6) 0.0076(6)
C20 0.0296(8) 0.0406(9) 0.0395(9) -0.0141(7) 0.0019(6) 0.0087(7)
C21 0.124(3) 0.0469(13) 0.0809(19) -0.0213(12) -0.0472(18) 0.0389(15)
C22 0.0920(19) 0.0668(15) 0.0446(12) -0.0229(11) -0.0005(12) 0.0325(14)
C23 0.0256(6) 0.0240(6) 0.0265(7) 0.0011(5) 0.0010(5) 0.0134(5)
C24 0.0305(7) 0.0278(7) 0.0345(8) -0.0079(6) -0.0039(6) 0.0157(6)
C25 0.0357(8) 0.0417(9) 0.0414(9) -0.0125(7) -0.0027(7) 0.0256(7)
C26 0.0245(7) 0.0400(8) 0.0360(8) -0.0071(6) 0.0006(6) 0.0176(6)

loop_
_atom_type_symbol
_atom_type_description
_atom_type_scat_dispersion_real
_atom_type_scat_dispersion_imag
_atom_type_scat_source
C C 0.0033 0.0016 'International Tables Vol C Tables 4.2.6.8 and 6.1.1.4'
H H 0.0000 0.0000 'International Tables Vol C Tables 4.2.6.8 and 6.1.1.4'
O O 0.0106 0.0060 'International Tables Vol C Tables 4.2.6.8 and 6.1.1.4'
F F 0.0171 0.0103 'International Tables Vol C Tables 4.2.6.8 and 6.1.1.4'
P P 0.1023 0.0942 'International Tables Vol C Tables 4.2.6.8 and 6.1.1.4'
S S 0.1246 0.1234 'International Tables Vol C Tables 4.2.6.8 and 6.1.1.4'
Ni Ni 0.3393 1.1124 'International Tables Vol C Tables 4.2.6.8 and 6.1.1.4'

loop_
_geom_angle_atom_site_label_1
_geom_angle_atom_site_label_2
_geom_angle_atom_site_label_3
_geom_angle
O2 S2 O3 116.8(3)
O2 S2 O1 113.8(3)
O3 S2 O1 114.6(2)
O2 S2 C27 105.0(3)
O3 S2 C27 104.05(13)
O1 S2 C27 100.0(2)
S2 O1 Ni1 142.8(3)
F9 C27 F10 111.4(3)
F9 C27 F8 104.9(2)
F10 C27 F8 104.6(2)
F9 C27 S2 111.7(2)
F10 C27 S2 111.70(17)
F8 C27 S2 112.18(18)
O2' S2' O3' 118.2(16)
O2' S2' O1' 118.0(15)
O3' S2' O1' 115.3(12)
O2' S2' C27' 106.2(15)
O3' S2' C27' 96.5(6)
O1' S2' C27' 96.5(8)
S2' O1' Ni1 126.7(10)
F8' C27' F9' 109.1(15)
F8' C27' F10' 115.0(14)
F9' C27' F10' 106.8(12)
F8' C27' S2' 102.7(12)
F9' C27' S2' 114.5(11)
F10' C27' S2' 109.0(11)
O1 Ni1 C26 95.07(15)
O1 Ni1 C23 178.00(14)
C26 Ni1 C23 86.73(6)
O1 Ni1 O1' 4.7(6)
C26 Ni1 O1' 94.2(7)
C23 Ni1 O1' 174.4(4)
O1 Ni1 S1 84.49(14)
C26 Ni1 S1 169.77(5)
C23 Ni1 S1 93.58(4)
O1' Ni1 S1 84.6(7)
C8 P1 C14 109.55(7)
C8 P1 C1 109.95(6)
C14 P1 C1 108.17(7)
C8 P1 C23 112.56(6)
C14 P1 C23 111.38(7)
C1 P1 C23 105.06(6)
C6 S1 C20 105.47(7)
C6 S1 Ni1 118.32(5)
C20 S1 Ni1 113.75(6)
C2 C1 C6 119.35(13)
C2 C1 P1 118.24(11)
C6 C1 P1 122.35(10)
C1 C2 C3 121.32(14)
C4 C3 C2 118.60(14)
C4 C3 C7 121.27(15)
C2 C3 C7 120.12(16)
C5 C4 C3 120.84(14)
C4 C5 C6 120.71(14)
C5 C6 C1 119.12(13)
C5 C6 S1 116.85(11)
C1 C6 S1 123.93(11)
C9 C8 C13 120.60(13)
C9 C8 P1 122.61(10)
C13 C8 P1 116.79(11)
C10 C9 C8 119.06(14)
C9 C10 C11 120.47(15)
C12 C11 C10 120.51(15)
C11 C12 C13 120.00(14)
C12 C13 C8 119.35(14)
C15 C14 C19 120.43(14)
C15 C14 P1 120.64(11)
C19 C14 P1 118.88(11)
C16 C15 C14 119.58(15)
C17 C16 C15 119.81(16)
C16 C17 C18 120.80(16)
C19 C18 C17 120.02(16)
C18 C19 C14 119.35(15)
C21 C20 C22 112.7(2)
C21 C20 S1 113.24(14)
C22 C20 S1 110.67(16)
F1 C23 C24 106.14(11)
F1 C23 P1 104.51(9)
C24 C23 P1 112.88(10)
F1 C23 Ni1 109.59(9)
C24 C23 Ni1 111.89(10)
P1 C23 Ni1 111.39(7)
F2 C24 F3 106.68(12)
F2 C24 C25 110.88(12)
F3 C24 C25 108.44(13)
F2 C24 C23 114.28(13)
F3 C24 C23 109.48(11)
C25 C24 C23 106.97(12)
F4 C25 F5 107.00(13)
F4 C25 C26 109.49(14)
F5 C25 C26 114.65(15)
F4 C25 C24 108.03(15)
F5 C25 C24 111.46(14)
C26 C25 C24 106.06(12)
F6 C26 F7 105.04(13)
F6 C26 C25 106.74(14)
F7 C26 C25 107.15(12)
F6 C26 Ni1 112.43(10)
F7 C26 Ni1 114.24(11)
C25 C26 Ni1 110.76(11)

loop_
_geom_bond_atom_site_label_1
_geom_bond_atom_site_label_2
_geom_bond_distance
S2 O2 1.410(5)
S2 O3 1.427(3)
S2 O1 1.477(4)
S2 C27 1.818(2)
O1 Ni1 1.916(4)
C27 F9 1.318(4)
C27 F10 1.310(3)
C27 F8 1.326(3)
S2' O2' 1.383(15)
S2' O3' 1.504(10)
S2' O1' 1.502(13)
S2' C27' 1.812(12)
O1' Ni1 2.042(17)
C27' F8' 1.315(15)
C27' F9' 1.349(14)
C27' F10' 1.295(13)
Ni1 C26 1.9149(15)
Ni1 C23 1.9160(15)
Ni1 S1 2.2777(4)
P1 C8 1.7892(14)
P1 C14 1.7967(15)
P1 C1 1.8026(14)
P1 C23 1.8494(14)
S1 C6 1.7786(15)
S1 C20 1.8602(18)
F1 C23 1.4134(17)
F2 C24 1.3509(18)
F3 C24 1.3585(19)
F4 C25 1.352(2)
F5 C25 1.358(2)
F6 C26 1.373(2)
F7 C26 1.3757(18)
C1 C2 1.393(2)
C1 C6 1.404(2)
C2 C3 1.396(2)
C3 C4 1.386(2)
C3 C7 1.505(2)
C4 C5 1.385(2)
C5 C6 1.393(2)
C8 C9 1.391(2)
C8 C13 1.3995(19)
C9 C10 1.384(2)
C10 C11 1.383(2)
C11 C12 1.381(3)
C12 C13 1.385(2)
C14 C15 1.391(2)
C14 C19 1.396(2)
C15 C16 1.387(2)
C16 C17 1.383(3)
C17 C18 1.382(3)
C18 C19 1.385(2)
C20 C21 1.493(3)
C20 C22 1.520(3)
C23 C24 1.533(2)
C24 C25 1.527(2)
C25 C26 1.519(2)

loop_
_geom_torsion_atom_site_label_1
_geom_torsion_atom_site_label_2
_geom_torsion_atom_site_label_3
_geom_torsion_atom_site_label_4
_geom_torsion
O2 S2 O1 Ni1 52.9(6)
O3 S2 O1 Ni1 -85.1(5)
C27 S2 O1 Ni1 164.3(4)
O2 S2 C27 F9 176.6(4)
O3 S2 C27 F9 -60.1(3)
O1 S2 C27 F9 58.5(3)
O2 S2 C27 F10 -57.8(4)
O3 S2 C27 F10 65.4(3)
O1 S2 C27 F10 -175.9(3)
O2 S2 C27 F8 59.2(3)
O3 S2 C27 F8 -177.6(2)
O1 S2 C27 F8 -58.9(2)
O2' S2' O1' Ni1 -59(3)
O3' S2' O1' Ni1 88.6(19)
C27' S2' O1' Ni1 -171.0(17)
O2' S2' C27' F8' -65.5(18)
O3' S2' C27' F8' 172.6(11)
O1' S2' C27' F8' 56.1(16)
O2' S2' C27' F9' 176.4(18)
O3' S2' C27' F9' 54.5(12)
O1' S2' C27' F9' -61.9(16)
O2' S2' C27' F10' 56.9(17)
O3' S2' C27' F10' -65.0(10)
O1' S2' C27' F10' 178.6(14)
S2 O1 Ni1 C26 3.5(5)
S2 O1 Ni1 C23 158(4)
S2 O1 Ni1 O1' 82(10)
S2 O1 Ni1 S1 173.2(5)
S2' O1' Ni1 O1 -33(8)
S2' O1' Ni1 C26 68.7(19)
S2' O1' Ni1 C23 168(6)
S2' O1' Ni1 S1 -121.4(19)
O1 Ni1 S1 C6 167.95(15)
C26 Ni1 S1 C6 -104.0(3)
C23 Ni1 S1 C6 -12.58(7)
O1' Ni1 S1 C6 172.7(5)
O1 Ni1 S1 C20 43.32(15)
C26 Ni1 S1 C20 131.4(3)
C23 Ni1 S1 C20 -137.21(8)
O1' Ni1 S1 C20 48.0(5)
C8 P1 C1 C2 105.72(12)
C14 P1 C1 C2 -13.87(13)
C23 P1 C1 C2 -132.92(11)
C8 P1 C1 C6 -77.11(13)
C14 P1 C1 C6 163.30(12)
C23 P1 C1 C6 44.25(14)
C6 C1 C2 C3 -0.7(2)
P1 C1 C2 C3 176.55(12)
C1 C2 C3 C4 -1.3(2)
C1 C2 C3 C7 179.41(16)
C2 C3 C4 C5 1.4(3)
C7 C3 C4 C5 -179.29(18)
C3 C4 C5 C6 0.5(3)
C4 C5 C6 C1 -2.4(2)
C4 C5 C6 S1 -179.04(13)
C2 C1 C6 C5 2.5(2)
P1 C1 C6 C5 -174.60(12)
C2 C1 C6 S1 178.87(11)
P1 C1 C6 S1 1.73(18)
C20 S1 C6 C5 -73.04(14)
Ni1 S1 C6 C5 158.35(11)
C20 S1 C6 C1 110.55(14)
Ni1 S1 C6 C1 -18.06(15)
C14 P1 C8 C9 -104.02(13)
C1 P1 C8 C9 137.24(13)
C23 P1 C8 C9 20.49(15)
C14 P1 C8 C13 75.00(13)
C1 P1 C8 C13 -43.74(13)
C23 P1 C8 C13 -160.50(11)
C13 C8 C9 C10 0.4(2)
P1 C8 C9 C10 179.36(13)
C8 C9 C10 C11 0.2(3)
C9 C10 C11 C12 -0.7(3)
C10 C11 C12 C13 0.4(3)
C11 C12 C13 C8 0.2(2)
C9 C8 C13 C12 -0.6(2)
P1 C8 C13 C12 -179.64(12)
C8 P1 C14 C15 4.27(14)
C1 P1 C14 C15 124.11(13)
C23 P1 C14 C15 -120.92(13)
C8 P1 C14 C19 -178.44(12)
C1 P1 C14 C19 -58.59(14)
C23 P1 C14 C19 56.37(14)
C19 C14 C15 C16 0.9(2)
P1 C14 C15 C16 178.16(14)
C14 C15 C16 C17 -0.5(3)
C15 C16 C17 C18 -0.2(3)
C16 C17 C18 C19 0.4(3)
C17 C18 C19 C14 0.0(3)
C15 C14 C19 C18 -0.7(2)
P1 C14 C19 C18 -177.96(14)
C6 S1 C20 C21 -50.6(2)
Ni1 S1 C20 C21 80.7(2)
C6 S1 C20 C22 77.01(17)
Ni1 S1 C20 C22 -151.72(15)
C8 P1 C23 F1 158.13(9)
C14 P1 C23 F1 -78.38(10)
C1 P1 C23 F1 38.49(11)
C8 P1 C23 C24 -86.98(12)
C14 P1 C23 C24 36.51(12)
C1 P1 C23 C24 153.38(11)
C8 P1 C23 Ni1 39.88(9)
C14 P1 C23 Ni1 163.37(7)
C1 P1 C23 Ni1 -79.76(8)
O1 Ni1 C23 F1 -43(4)
C26 Ni1 C23 F1 111.32(10)
O1' Ni1 C23 F1 12(8)
S1 Ni1 C23 F1 -58.44(8)
O1 Ni1 C23 C24 -161(4)
C26 Ni1 C23 C24 -6.13(11)
O1' Ni1 C23 C24 -105(8)
S1 Ni1 C23 C24 -175.89(9)
O1 Ni1 C23 P1 72(4)
C26 Ni1 C23 P1 -133.53(8)
O1' Ni1 C23 P1 127(8)
S1 Ni1 C23 P1 56.72(7)
F1 C23 C24 F2 33.40(15)
P1 C23 C24 F2 -80.50(14)
Ni1 C23 C24 F2 152.90(10)
F1 C23 C24 F3 152.98(11)
P1 C23 C24 F3 39.07(15)
Ni1 C23 C24 F3 -87.52(12)
F1 C23 C24 C25 -89.72(14)
P1 C23 C24 C25 156.38(11)
Ni1 C23 C24 C25 29.78(15)
F2 C24 C25 F4 -51.51(17)
F3 C24 C25 F4 -168.32(12)
C23 C24 C25 F4 73.69(15)
F2 C24 C25 F5 65.76(19)
F3 C24 C25 F5 -51.05(18)
C23 C24 C25 F5 -169.04(14)
F2 C24 C25 C26 -168.83(14)
F3 C24 C25 C26 74.37(16)
C23 C24 C25 C26 -43.62(17)
F4 C25 C26 F6 161.11(12)
F5 C25 C26 F6 40.87(17)
C24 C25 C26 F6 -82.56(15)
F4 C25 C26 F7 49.00(17)
F5 C25 C26 F7 -71.23(18)
C24 C25 C26 F7 165.34(14)
F4 C25 C26 Ni1 -76.20(14)
F5 C25 C26 Ni1 163.56(11)
C24 C25 C26 Ni1 40.13(16)
O1 Ni1 C26 F6 -81.07(16)
C23 Ni1 C26 F6 99.80(11)
O1' Ni1 C26 F6 -85.7(5)
S1 Ni1 C26 F6 -168.2(2)
O1 Ni1 C26 F7 38.51(17)
C23 Ni1 C26 F7 -140.62(13)
O1' Ni1 C26 F7 33.9(5)
S1 Ni1 C26 F7 -48.6(4)
O1 Ni1 C26 C25 159.61(17)
C23 Ni1 C26 C25 -19.52(12)
O1' Ni1 C26 C25 155.0(5)
S1 Ni1 C26 C25 72.5(3)
